data_2217041
loop_
_publ_author_name
'Yan Li'
'Jian-Wu Wang'

_publ_section_title
;
 1,3,5-Tris(6-chloropyrazin-2-yloxy)benzene
;
_journal_coeditor_code FJ2085
_journal_issue 1
_journal_name_full 'Acta Crystallographica Section E'
_journal_page_first o168
_journal_page_last o168
_journal_paper_doi 10.1107/S160053680706360X
_journal_volume 64
_journal_year 2008
_chemical_formula_iupac 'C18 H9 Cl3 N6 O3'
_chemical_formula_moiety 'C18 H9 Cl3 N6 O3'
_chemical_formula_sum 'C18 H9 Cl3 N6 O3'
_chemical_formula_weight 463.66
_chemical_name_systematic
;
1,3,5-Tris(6-chloropyrazin-2-yloxy)benzene
;
_space_group_IT_number 2
_symmetry_cell_setting triclinic
_symmetry_space_group_name_Hall '-P 1'
_symmetry_space_group_name_H-M 'P -1'
_atom_sites_solution_hydrogens geom
_atom_sites_solution_primary direct
_atom_sites_solution_secondary difmap
_audit_creation_method SHELXL-97
_cell_angle_alpha 72.768(3)
_cell_angle_beta 68.308(3)
_cell_angle_gamma 69.342(3)
_cell_formula_units_Z 2
_cell_length_a 9.680(2)
_cell_length_b 10.658(2)
_cell_length_c 11.039(3)
_cell_measurement_reflns_used 1699
_cell_measurement_temperature 298(2)
_cell_measurement_theta_max 23.07
_cell_measurement_theta_min 2.80
_cell_volume 972.0(4)
_computing_cell_refinement 'SAINT (Bruker, 2001)'
_computing_data_collection 'SMART (Bruker, 2001)'
_computing_data_reduction 'SAINT (Bruker, 2001)'
_computing_molecular_graphics 'SHELXTL (Sheldrick, 2001)'
_computing_publication_material 'SHELXTL and local programs'
_computing_structure_refinement 'SHELXTL (Sheldrick, 2001)'
_computing_structure_solution 'SHELXTL (Sheldrick, 2001)'
_diffrn_ambient_temperature 298(2)
_diffrn_measured_fraction_theta_full 0.984
_diffrn_measured_fraction_theta_max 0.984
_diffrn_measurement_device_type 'Bruker SMART CCD area-detector'
_diffrn_measurement_method '\f and \w scans'
_diffrn_radiation_monochromator graphite
_diffrn_radiation_source 'fine-focus sealed tube'
_diffrn_radiation_type MoK\a
_diffrn_radiation_wavelength 0.71073
_diffrn_reflns_av_R_equivalents 0.0173
_diffrn_reflns_av_sigmaI/netI 0.0314
_diffrn_reflns_limit_h_max 11
_diffrn_reflns_limit_h_min -9
_diffrn_reflns_limit_k_max 12
_diffrn_reflns_limit_k_min -12
_diffrn_reflns_limit_l_max 12
_diffrn_reflns_limit_l_min -13
_diffrn_reflns_number 4925
_diffrn_reflns_theta_full 25.01
_diffrn_reflns_theta_max 25.01
_diffrn_reflns_theta_min 2.02
_diffrn_standards_decay_% 0
_diffrn_standards_number 0
_exptl_absorpt_coefficient_mu 0.507
_exptl_absorpt_correction_T_max 0.8629
_exptl_absorpt_correction_T_min 0.7577
_exptl_absorpt_correction_type multi-scan
_exptl_absorpt_process_details '(SADABS; Sheldrick, 2004)'
_exptl_crystal_colour colorless
_exptl_crystal_density_diffrn 1.584
_exptl_crystal_density_method 'not measured'
_exptl_crystal_description prism
_exptl_crystal_F_000 468
_exptl_crystal_size_max 0.58
_exptl_crystal_size_mid 0.31
_exptl_crystal_size_min 0.30
_refine_diff_density_max 0.220
_refine_diff_density_min -0.389
_refine_ls_extinction_method none
_refine_ls_goodness_of_fit_ref 1.044
_refine_ls_hydrogen_treatment constr
_refine_ls_matrix_type full
_refine_ls_number_parameters 271
_refine_ls_number_reflns 3375
_refine_ls_number_restraints 0
_refine_ls_restrained_S_all 1.044
_refine_ls_R_factor_all 0.0488
_refine_ls_R_factor_gt 0.0406
_refine_ls_shift/su_max 0.001
_refine_ls_shift/su_mean 0.000
_refine_ls_structure_factor_coef Fsqd
_refine_ls_weighting_details 'calc w=1/[\s^2^(Fo^2^)+(0.0537P)^2^+0.2339P] where P=(Fo^2^+2Fc^2^)/3'
_refine_ls_weighting_scheme calc
_refine_ls_wR_factor_gt 0.1017
_refine_ls_wR_factor_ref 0.1077
_reflns_number_gt 2797
_reflns_number_total 3375
_reflns_threshold_expression I>2\s(I)
_cod_data_source_file fj2085.cif
_cod_data_source_block I
_cod_depositor_comments
;
The following automatic conversions were performed:
'_symmetry_cell_setting' value 'Triclinic' changed to 'triclinic'
according to '/home/saulius/struct/CIF-dictionaries/cif_core.dic'
dictionary named 'cif_core.dic' version 2.4.1 from 2010-06-29.

Automatic conversion script
Id: cif_fix_enum 1527 2010-12-29 10:47:43Z saulius 

The following automatic conversions were performed:

'_symmetry_cell_setting' value 'Triclinic' changed to 'triclinic'
according to /home/saulius/struct/CIF-dictionaries/cif_core.dic
dictionary named 'cif_core.dic' version 2.4.1 from 2010-06-29.

Automatic conversion script
Id: cif_fix_values 1715 2011-07-08 13:25:40Z adriana 
;
_cod_original_sg_symbol_H-M P-1
_cod_database_code 2217041
_cod_database_fobs_code 2217041

loop_
_symmetry_equiv_pos_as_xyz
'x, y, z'
'-x, -y, -z'

loop_
_atom_site_type_symbol
_atom_site_label
_atom_site_fract_x
_atom_site_fract_y
_atom_site_fract_z
_atom_site_U_iso_or_equiv
_atom_site_adp_type
_atom_site_calc_flag
_atom_site_refinement_flags
_atom_site_occupancy
Cl Cl1 0.04661(7) 0.67966(7) 0.44208(6) 0.0642(2) Uani d . 1
Cl Cl2 0.43548(9) 1.27994(7) -0.59901(7) 0.0772(2) Uani d . 1
Cl Cl3 0.32169(10) 1.47146(8) 0.07383(9) 0.0893(3) Uani d . 1
O O1 0.43622(16) 0.85408(15) 0.05573(15) 0.0530(4) Uani d . 1
O O2 0.1867(2) 0.93858(16) -0.27062(15) 0.0616(4) Uani d . 1
O O3 -0.01216(16) 1.23869(14) 0.03280(16) 0.0513(4) Uani d . 1
N N1 -0.1102(3) 1.4653(2) 0.2505(2) 0.0743(6) Uani d . 1
N N2 0.4938(2) 0.6220(2) 0.3517(2) 0.0701(6) Uani d . 1
N N3 0.2331(3) 1.0283(2) -0.6181(2) 0.0672(6) Uani d . 1
N N4 0.1437(2) 1.34503(17) 0.05891(17) 0.0469(4) Uani d . 1
N N5 0.3057(2) 1.09657(17) -0.42807(17) 0.0459(4) Uani d . 1
N N6 0.25692(18) 0.76867(16) 0.23874(16) 0.0409(4) Uani d . 1
C C1 0.0239(4) 1.4929(3) 0.2147(3) 0.0718(8) Uani d . 1
H H1B 0.0338 1.5541 0.2539 0.086 Uiso calc R 1
C C2 0.3070(3) 1.1226(3) -0.6499(2) 0.0600(6) Uani d . 1
H H2B 0.3358 1.1674 -0.7377 0.072 Uiso calc R 1
C C3 -0.1181(3) 1.3782(3) 0.1916(2) 0.0610(6) Uani d . 1
H H3B -0.2104 1.3560 0.2147 0.073 Uiso calc R 1
C C4 0.5191(3) 0.7021(3) 0.2337(2) 0.0626(7) Uani d . 1
H H4B 0.6188 0.7094 0.1867 0.075 Uiso calc R 1
C C5 0.1484(3) 1.4320(2) 0.1203(2) 0.0542(6) Uani d . 1
C C6 0.1940(3) 0.9688(3) -0.4911(2) 0.0602(6) Uani d . 1
H H6B 0.1415 0.9025 -0.4643 0.072 Uiso calc R 1
C C7 0.3414(2) 1.1549(2) -0.5553(2) 0.0488(5) Uani d . 1
C C8 0.2308(3) 1.0047(2) -0.3975(2) 0.0470(5) Uani d . 1
C C9 0.3493(3) 0.6156(2) 0.4159(2) 0.0540(6) Uani d . 1
H H9A 0.3264 0.5614 0.5000 0.065 Uiso calc R 1
C C10 0.2025(3) 0.9832(2) -0.1693(2) 0.0467(5) Uani d . 1
C C11 0.3125(2) 0.8988(2) -0.1081(2) 0.0467(5) Uani d . 1
H H11A 0.3812 0.8202 -0.1386 0.056 Uiso calc R 1
C C12 0.2348(2) 0.68880(19) 0.3581(2) 0.0407(5) Uani d . 1
C C13 0.3169(2) 0.9348(2) -0.0002(2) 0.0421(5) Uani d . 1
C C14 0.0097(2) 1.3191(2) 0.0952(2) 0.0440(5) Uani d . 1
C C15 0.1076(2) 1.12977(19) -0.0168(2) 0.0403(5) Uani d . 1
C C16 0.2156(2) 1.0492(2) 0.0488(2) 0.0409(4) Uani d . 1
H H16A 0.2196 1.0713 0.1226 0.049 Uiso calc R 1
C C17 0.0996(2) 1.0992(2) -0.1265(2) 0.0444(5) Uani d . 1
H H17A 0.0268 1.1553 -0.1699 0.053 Uiso calc R 1
C C18 0.3995(2) 0.77556(19) 0.1787(2) 0.0419(5) Uani d . 1

loop_
_atom_site_aniso_label
_atom_site_aniso_U_11
_atom_site_aniso_U_22
_atom_site_aniso_U_33
_atom_site_aniso_U_12
_atom_site_aniso_U_13
_atom_site_aniso_U_23
Cl1 0.0539(3) 0.0787(4) 0.0503(4) -0.0223(3) -0.0150(3) 0.0057(3)
Cl2 0.1024(5) 0.0756(4) 0.0561(4) -0.0460(4) -0.0100(4) -0.0072(3)
Cl3 0.0920(5) 0.0802(5) 0.1186(7) -0.0405(4) -0.0433(5) -0.0155(4)
O1 0.0408(8) 0.0582(9) 0.0452(9) -0.0084(7) -0.0133(7) 0.0055(7)
O2 0.0966(13) 0.0628(10) 0.0390(9) -0.0401(9) -0.0227(8) -0.0036(7)
O3 0.0463(8) 0.0467(8) 0.0619(10) -0.0073(6) -0.0212(7) -0.0118(7)
N1 0.0842(17) 0.0791(15) 0.0478(13) -0.0113(13) -0.0091(11) -0.0225(11)
N2 0.0501(12) 0.0856(15) 0.0539(13) -0.0002(10) -0.0244(10) 0.0053(11)
N3 0.0846(15) 0.0855(15) 0.0436(12) -0.0288(12) -0.0243(11) -0.0158(11)
N4 0.0521(10) 0.0416(9) 0.0439(10) -0.0120(8) -0.0150(8) -0.0040(8)
N5 0.0531(10) 0.0477(10) 0.0367(10) -0.0103(8) -0.0156(8) -0.0090(8)
N6 0.0451(10) 0.0397(9) 0.0361(9) -0.0061(7) -0.0174(8) -0.0044(7)
C1 0.105(2) 0.0596(15) 0.0553(16) -0.0137(15) -0.0331(16) -0.0168(13)
C2 0.0684(15) 0.0727(16) 0.0363(12) -0.0164(13) -0.0167(11) -0.0086(11)
C3 0.0580(14) 0.0666(15) 0.0427(13) -0.0117(12) -0.0069(11) -0.0049(12)
C4 0.0421(12) 0.0782(16) 0.0521(15) -0.0057(11) -0.0173(11) 0.0003(12)
C5 0.0693(15) 0.0441(12) 0.0515(14) -0.0153(11) -0.0271(12) -0.0008(10)
C6 0.0758(16) 0.0650(14) 0.0508(15) -0.0256(13) -0.0228(12) -0.0137(12)
C7 0.0502(12) 0.0509(12) 0.0394(12) -0.0091(10) -0.0103(9) -0.0097(10)
C8 0.0562(12) 0.0474(12) 0.0385(12) -0.0122(10) -0.0172(10) -0.0080(9)
C9 0.0569(14) 0.0536(12) 0.0395(12) -0.0016(10) -0.0201(10) -0.0010(10)
C10 0.0627(13) 0.0500(12) 0.0312(11) -0.0271(10) -0.0145(10) 0.0016(9)
C11 0.0499(12) 0.0434(11) 0.0393(12) -0.0156(9) -0.0046(9) -0.0049(9)
C12 0.0454(11) 0.0378(10) 0.0363(11) -0.0049(8) -0.0156(9) -0.0067(8)
C13 0.0395(10) 0.0442(11) 0.0357(11) -0.0132(8) -0.0114(9) 0.0045(9)
C14 0.0487(12) 0.0385(10) 0.0361(11) -0.0070(9) -0.0142(9) 0.0012(8)
C15 0.0423(11) 0.0369(10) 0.0390(11) -0.0141(8) -0.0114(9) -0.0004(8)
C16 0.0450(11) 0.0460(11) 0.0325(10) -0.0157(9) -0.0140(9) -0.0017(8)
C17 0.0537(12) 0.0446(11) 0.0379(11) -0.0208(10) -0.0214(10) 0.0070(9)
C18 0.0429(11) 0.0400(10) 0.0395(11) -0.0049(8) -0.0158(9) -0.0060(9)

loop_
_atom_type_symbol
_atom_type_description
_atom_type_scat_dispersion_real
_atom_type_scat_dispersion_imag
_atom_type_scat_source
C C 0.0033 0.0016 'International Tables Vol C Tables 4.2.6.8 and 6.1.1.4'
H H 0.0000 0.0000 'International Tables Vol C Tables 4.2.6.8 and 6.1.1.4'
N N 0.0061 0.0033 'International Tables Vol C Tables 4.2.6.8 and 6.1.1.4'
O O 0.0106 0.0060 'International Tables Vol C Tables 4.2.6.8 and 6.1.1.4'
Cl Cl 0.1484 0.1585 'International Tables Vol C Tables 4.2.6.8 and 6.1.1.4'

loop_
_geom_angle_atom_site_label_1
_geom_angle_atom_site_label_2
_geom_angle_atom_site_label_3
_geom_angle
C18 O1 C13 118.64(15)
C8 O2 C10 118.93(16)
C14 O3 C15 121.38(16)
C3 N1 C1 117.2(2)
C4 N2 C9 117.46(19)
C2 N3 C6 116.8(2)
C14 N4 C5 115.09(19)
C8 N5 C7 114.59(18)
C18 N6 C12 114.85(16)
N1 C1 C5 120.6(2)
N1 C1 H1B 119.7
C5 C1 H1B 119.7
N3 C2 C7 120.9(2)
N3 C2 H2B 119.6
C7 C2 H2B 119.6
N1 C3 C14 120.9(2)
N1 C3 H3B 119.6
C14 C3 H3B 119.6
N2 C4 C18 121.0(2)
N2 C4 H4B 119.5
C18 C4 H4B 119.5
N4 C5 C1 123.6(2)
N4 C5 Cl3 116.79(18)
C1 C5 Cl3 119.6(2)
N3 C6 C8 120.7(2)
N3 C6 H6B 119.6
C8 C6 H6B 119.6
N5 C7 C2 124.0(2)
N5 C7 Cl2 116.06(17)
C2 C7 Cl2 119.97(18)
N5 C8 O2 120.29(18)
N5 C8 C6 123.1(2)
O2 C8 C6 116.6(2)
N2 C9 C12 119.8(2)
N2 C9 H9A 120.1
C12 C9 H9A 120.1
C17 C10 C11 122.6(2)
C17 C10 O2 119.58(19)
C11 C10 O2 117.48(19)
C13 C11 C10 117.54(19)
C13 C11 H11A 121.2
C10 C11 H11A 121.2
N6 C12 C9 124.2(2)
N6 C12 Cl1 116.16(14)
C9 C12 Cl1 119.64(17)
C11 C13 C16 122.78(18)
C11 C13 O1 117.27(18)
C16 C13 O1 119.85(19)
N4 C14 O3 120.43(19)
N4 C14 C3 122.7(2)
O3 C14 C3 116.8(2)
C17 C15 C16 122.55(19)
C17 C15 O3 115.06(17)
C16 C15 O3 121.97(19)
C13 C16 C15 116.97(19)
C13 C16 H16A 121.5
C15 C16 H16A 121.5
C10 C17 C15 117.57(19)
C10 C17 H17A 121.2
C15 C17 H17A 121.2
N6 C18 O1 120.19(17)
N6 C18 C4 122.7(2)
O1 C18 C4 117.13(19)

loop_
_geom_bond_atom_site_label_1
_geom_bond_atom_site_label_2
_geom_bond_distance
Cl1 C12 1.735(2)
Cl2 C7 1.728(2)
Cl3 C5 1.729(3)
O1 C18 1.360(2)
O1 C13 1.402(2)
O2 C8 1.351(3)
O2 C10 1.411(3)
O3 C14 1.357(3)
O3 C15 1.396(2)
N1 C3 1.317(3)
N1 C1 1.323(4)
N2 C4 1.319(3)
N2 C9 1.330(3)
N3 C2 1.326(3)
N3 C6 1.326(3)
N4 C14 1.312(3)
N4 C5 1.320(3)
N5 C8 1.312(3)
N5 C7 1.325(3)
N6 C18 1.310(3)
N6 C12 1.328(2)
C1 C5 1.371(4)
C1 H1B 0.9300
C2 C7 1.367(3)
C2 H2B 0.9300
C3 C14 1.390(3)
C3 H3B 0.9300
C4 C18 1.386(3)
C4 H4B 0.9300
C6 C8 1.394(3)
C6 H6B 0.9300
C9 C12 1.364(3)
C9 H9A 0.9300
C10 C17 1.369(3)
C10 C11 1.377(3)
C11 C13 1.374(3)
C11 H11A 0.9300
C13 C16 1.377(3)
C15 C17 1.379(3)
C15 C16 1.382(3)
C16 H16A 0.9300
C17 H17A 0.9300

loop_
_geom_torsion_atom_site_label_1
_geom_torsion_atom_site_label_2
_geom_torsion_atom_site_label_3
_geom_torsion_atom_site_label_4
_geom_torsion
C3 N1 C1 C5 -0.2(4)
C6 N3 C2 C7 0.5(4)
C1 N1 C3 C14 -0.4(4)
C9 N2 C4 C18 -0.6(4)
C14 N4 C5 C1 -0.4(3)
C14 N4 C5 Cl3 -178.98(14)
N1 C1 C5 N4 0.7(4)
N1 C1 C5 Cl3 179.2(2)
C2 N3 C6 C8 -0.4(4)
C8 N5 C7 C2 -1.0(3)
C8 N5 C7 Cl2 178.31(15)
N3 C2 C7 N5 0.2(4)
N3 C2 C7 Cl2 -179.10(19)
C7 N5 C8 O2 -179.47(19)
C7 N5 C8 C6 1.1(3)
C10 O2 C8 N5 8.9(3)
C10 O2 C8 C6 -171.7(2)
N3 C6 C8 N5 -0.5(4)
N3 C6 C8 O2 -179.9(2)
C4 N2 C9 C12 1.0(4)
C8 O2 C10 C17 76.1(3)
C8 O2 C10 C11 -110.8(2)
C17 C10 C11 C13 -0.2(3)
O2 C10 C11 C13 -173.20(17)
C18 N6 C12 C9 -1.4(3)
C18 N6 C12 Cl1 178.83(14)
N2 C9 C12 N6 0.0(3)
N2 C9 C12 Cl1 179.78(19)
C10 C11 C13 C16 1.0(3)
C10 C11 C13 O1 -175.44(17)
C18 O1 C13 C11 -111.4(2)
C18 O1 C13 C16 72.1(2)
C5 N4 C14 O3 175.50(17)
C5 N4 C14 C3 -0.2(3)
C15 O3 C14 N4 33.3(3)
C15 O3 C14 C3 -150.69(19)
N1 C3 C14 N4 0.7(3)
N1 C3 C14 O3 -175.2(2)
C14 O3 C15 C17 -150.15(18)
C14 O3 C15 C16 37.0(3)
C11 C13 C16 C15 -0.8(3)
O1 C13 C16 C15 175.49(16)
C17 C15 C16 C13 -0.1(3)
O3 C15 C16 C13 172.23(17)
C11 C10 C17 C15 -0.6(3)
O2 C10 C17 C15 172.20(17)
C16 C15 C17 C10 0.8(3)
O3 C15 C17 C10 -172.01(17)
C12 N6 C18 O1 179.91(17)
C12 N6 C18 C4 1.8(3)
C13 O1 C18 N6 4.8(3)
C13 O1 C18 C4 -177.0(2)
N2 C4 C18 N6 -0.9(4)
N2 C4 C18 O1 -179.0(2)

loop_
_cod_related_entry_id
_cod_related_entry_database
_cod_related_entry_code
1 ChemSpider 21119665
